data_7212971
loop_
_publ_author_name
'Stroh, Christophe'
'Romero, Francisco M.'
'Kyritsakas, Nathalie'
'Catala, Laure'
'Turek, Philippe'
'Ziessel, Raymond'

_publ_section_title
;
 Synthesis, structure and properties of benzoic acids bearing para- or
 meta-imino nitroxides or ortho-nitronyl nitroxide radical centres
;
_journal_issue 4
_journal_name_full 'Journal of Materials Chemistry'
_journal_page_first 875
_journal_paper_doi 10.1039/a808018f
_journal_volume 9
_journal_year 1999
_chemical_formula_moiety C14H17N2O4
_chemical_formula_sum 'C14 H17 N2 O4'
_chemical_formula_weight 277.30
_chemical_name_systematic ' ?'
_space_group_IT_number 9
_symmetry_cell_setting monoclinic
_symmetry_space_group_name_Hall 'C -2yc'
_symmetry_space_group_name_H-M 'C 1 c 1'
_cell_angle_alpha 90
_cell_angle_beta 107.158(4)
_cell_angle_gamma 90
_cell_formula_units_Z 8
_cell_length_a 25.458(2)
_cell_length_b 7.6775(6)
_cell_length_c 15.1702(5)
_cell_measurement_reflns_used 25
_cell_measurement_temperature 294
_cell_measurement_theta_max 20.5
_cell_measurement_theta_min 18.4
_cell_volume 2833.1(3)
_computing_cell_refinement CAD4_(Enraf-Nonius,_1994)
_computing_data_collection CAD4_(Enraf-Nonius,_1994)
_computing_data_reduction process_MolEN_(Fair,_1990)
_computing_publication_material BTABLE_PTABLE_CIF_IN_MolEN_(Fair,_1990)
_computing_structure_refinement LSFM_MolEN_(Fair,_1990)
_computing_structure_solution Direct_methods_(SIR,_Burla_et_al.,_1989)
_diffrn_ambient_temperature 294
_diffrn_measurement_device_type Enraf_Nonius_CAD4
_diffrn_measurement_method \q/2\q
_diffrn_radiation_monochromator graphite
_diffrn_radiation_source xray_tube
_diffrn_radiation_type Mo-K\a
_diffrn_radiation_wavelength 0.71073
_diffrn_reflns_av_R_equivalents 0.013
_diffrn_reflns_av_sigmaI/netI 0.333
_diffrn_reflns_limit_h_max 30
_diffrn_reflns_limit_h_min -31
_diffrn_reflns_limit_k_max 0
_diffrn_reflns_limit_k_min -9
_diffrn_reflns_limit_l_max 18
_diffrn_reflns_limit_l_min 0
_diffrn_reflns_number 3215
_diffrn_reflns_theta_max 26.28
_diffrn_reflns_theta_min 2.5
_diffrn_standards_decay_% 0
_diffrn_standards_interval_time 120
_diffrn_standards_number 3
_exptl_absorpt_coefficient_mu 0.096
_exptl_absorpt_correction_T_max 1.0000
_exptl_absorpt_correction_T_min 0.9471
_exptl_absorpt_correction_type psi_scans_(North,_Phillips,_Mathews,_1968)
_exptl_crystal_colour 'dark green'
_exptl_crystal_density_diffrn 1.30
_exptl_crystal_density_method none
_exptl_crystal_description prism
_exptl_crystal_F_000 1176
_exptl_crystal_size_max 0.35
_exptl_crystal_size_mid 0.30
_exptl_crystal_size_min 0.30
_refine_diff_density_max 0.211
_refine_diff_density_min -0.194
_refine_ls_abs_structure_details ' ?'
_refine_ls_abs_structure_Flack 0(1)
_refine_ls_extinction_method none
_refine_ls_goodness_of_fit_all 1.395
_refine_ls_goodness_of_fit_ref 1.067
_refine_ls_hydrogen_treatment noref
_refine_ls_matrix_type full
_refine_ls_number_constraints 0
_refine_ls_number_parameters 359
_refine_ls_number_reflns 2158
_refine_ls_number_restraints 2
_refine_ls_R_factor_all 0.064
_refine_ls_R_factor_gt 0.035
_refine_ls_shift/esd_mean 0.000
_refine_ls_shift/su_max 0.002
_refine_ls_structure_factor_coef F
_refine_ls_weighting_details 'w = 4Fo^2^/(\s^2^(Fo^2^) + 0.0049 Fo^4^)'
_refine_ls_weighting_scheme calc
_refine_ls_wR_factor_all 0.063
_refine_ls_wR_factor_ref 0.046
_reflns_number_gt 2158
_reflns_number_total 3098
_reflns_threshold_expression >3.0\s(I)
_cod_data_source_file 808018fsup1.cif
_cod_data_source_block oNITBAH
_cod_depositor_comments
;
The following automatic conversions were performed:

'_refine_ls_weighting_scheme' value '4Fo^2^/(\s^2^(Fo^2^) + 0.0049
Fo^4^)' was changed to 'calc'. New tag '_refine_ls_weighting_details'
was created. The value of the new tag was set to 'w =
4Fo^2^/(\s^2^(Fo^2^) + 0.0049 Fo^4^)'.

Automatic conversion script
Id: cif_fix_values 3143 2015-03-26 13:38:13Z robertas 
;
_cod_original_cell_volume 2833.2(6)
_cod_original_sg_symbol_Hall ' C -2yc'
_cod_original_formula_sum C14H17N2O4
_cod_database_code 7212971

loop_
_symmetry_equiv_pos_as_xyz
x,y,z
+x,-y,1/2+z
1/2+x,1/2+y,+z
1/2+x,1/2-y,1/2+z

loop_
_atom_site_label
_atom_site_fract_x
_atom_site_fract_y
_atom_site_fract_z
_atom_site_U_iso_or_equiv
_atom_site_adp_type
_atom_site_calc_flag
_atom_site_calc_attached_atom
_atom_site_type_symbol
C1 0.2639 0.1361(3) 0.6089 0.030(1) Uij ? ? C
N1 0.27160(9) 0.1573(3) 0.5274(1) 0.0301(9) Uij ? ? N
O1 0.28724(8) 0.3014(3) 0.4978(1) 0.0397(9) Uij ? ? O
C2 0.2529(1) 0.0038(4) 0.4649(2) 0.036(1) Uij ? ? C
C3 0.2502(1) -0.1396(4) 0.5367(2) 0.038(1) Uij ? ? C
N2 0.24621(9) -0.0273(3) 0.6158(1) 0.036(1) Uij ? ? N
O2 0.2335(1) -0.0884(3) 0.6848(1) 0.056(1) Uij ? ? O
C4 0.2937(2) -0.0310(5) 0.4116(2) 0.062(2) Uij ? ? C
C5 0.1970(2) 0.0544(5) 0.3992(2) 0.055(2) Uij ? ? C
C6 0.3033(2) -0.2423(5) 0.5724(3) 0.061(2) Uij ? ? C
C7 0.2010(2) -0.2591(5) 0.5077(3) 0.063(2) Uij ? ? C
C8 0.2780(1) 0.2662(3) 0.6834(2) 0.032(1) Uij ? ? C
C9 0.2386(1) 0.3618(4) 0.7104(2) 0.037(1) Uij ? ? C
C10 0.2560(1) 0.4839(4) 0.7807(2) 0.049(1) Uij ? ? C
C11 0.3110(2) 0.5106(5) 0.8229(2) 0.053(2) Uij ? ? C
C12 0.3497(1) 0.4128(5) 0.7983(2) 0.048(2) Uij ? ? C
C13 0.3334(1) 0.2915(4) 0.7285(2) 0.041(1) Uij ? ? C
C14 0.1788(1) 0.3335(4) 0.6627(2) 0.043(1) Uij ? ? C
O3 0.16108(8) 0.2701(3) 0.5878(2) 0.050(1) Uij ? ? O
O4 0.1473(1) 0.3851(4) 0.7134(2) 0.077(1) Uij ? ? O
C15 0.5141(1) 0.1083(4) 0.7247(2) 0.032(1) Uij ? ? C
N3 0.52397(9) -0.0596(3) 0.7173(2) 0.033(1) Uij ? ? N
O5 0.54122(9) -0.1285(3) 0.6527(1) 0.049(1) Uij ? ? O
C16 0.5051(1) -0.1698(4) 0.7835(2) 0.040(1) Uij ? ? C
C17 0.4999(1) -0.0298(4) 0.8546(2) 0.049(2) Uij ? ? C
N4 0.4959(1) 0.1331(3) 0.7985(2) 0.044(1) Uij ? ? N
O6 0.4813(1) 0.2795(3) 0.8234(2) 0.069(1) Uij ? ? O
C18 0.5461(2) -0.3138(5) 0.8202(3) 0.062(2) Uij ? ? C
C19 0.4504(2) -0.2469(6) 0.7270(3) 0.071(2) Uij ? ? C
C20 0.5516(3) -0.0120(6) 0.9360(3) 0.072(3) Uij ? ? C
C21 0.4500(2) -0.0461(6) 0.8884(3) 0.104(2) Uij ? ? C
C22 0.5255(1) 0.2458(4) 0.6659(2) 0.035(1) Uij ? ? C
C23 0.4833(1) 0.3339(4) 0.6006(2) 0.037(1) Uij ? ? C
C24 0.4969(1) 0.4657(4) 0.5489(2) 0.045(1) Uij ? ? C
C25 0.5517(1) 0.5089(4) 0.5606(2) 0.054(1) Uij ? ? C
C26 0.5925(1) 0.4228(5) 0.6245(2) 0.055(2) Uij ? ? C
C27 0.5797(1) 0.2914(4) 0.6771(2) 0.048(2) Uij ? ? C
C28 0.4252(1) 0.2791(4) 0.5849(2) 0.036(1) Uij ? ? C
O7 0.3892(1) 0.3991(3) 0.5439(2) 0.056(1) Uij ? ? O
O8 0.41208(8) 0.1379(3) 0.6063(1) 0.044(1) Uij ? ? O
H1 0.2818 -0.1283 0.3721 0.0765 Uiso calc C4 H
H2 0.2961 0.0685 0.3758 0.0765 Uiso calc C4 H
H3 0.3288 -0.0551 0.4537 0.0765 Uiso calc C4 H
H4 0.1831 -0.0389 0.3578 0.0793 Uiso calc C5 H
H5 0.1722 0.0785 0.4337 0.0793 Uiso calc C5 H
H6 0.2009 0.1551 0.3653 0.0793 Uiso calc C5 H
H7 0.2992 -0.3271 0.6155 0.0809 Uiso calc C6 H
H8 0.3115 -0.2988 0.5222 0.0809 Uiso calc C6 H
H9 0.3325 -0.1653 0.6016 0.0809 Uiso calc C6 H
H10 0.2028 -0.3415 0.5552 0.0843 Uiso calc C7 H
H11 0.1683 -0.1925 0.4968 0.0843 Uiso calc C7 H
H12 0.2011 -0.3186 0.4528 0.0843 Uiso calc C7 H
H13 0.2296 0.5493 0.7998 0.0606 Uiso calc C10 H
H14 0.3224 0.5972 0.8693 0.0691 Uiso calc C11 H
H15 0.3877 0.4288 0.8295 0.0643 Uiso calc C12 H
H16 0.3602 0.2250 0.7111 0.0536 Uiso calc C13 H
H17 0.5461 -0.3918 0.7716 0.0829 Uiso calc C18 H
H18 0.5818 -0.2652 0.8447 0.0829 Uiso calc C18 H
H19 0.5362 -0.3750 0.8674 0.0829 Uiso calc C18 H
H20 0.4361 -0.3189 0.7654 0.0931 Uiso calc C19 H
H21 0.4252 -0.1555 0.7025 0.0931 Uiso calc C19 H
H22 0.4558 -0.3144 0.6779 0.0931 Uiso calc C19 H
H23 0.5559 -0.1129 0.9737 0.1141 Uiso calc C20 H
H24 0.5827 0.0002 0.9139 0.1141 Uiso calc C20 H
H25 0.5486 0.0879 0.9711 0.1141 Uiso calc C20 H
H26 0.4528 -0.1495 0.9239 0.1216 Uiso calc C21 H
H27 0.4480 0.0518 0.9255 0.1216 Uiso calc C21 H
H28 0.4178 -0.0510 0.8370 0.1216 Uiso calc C21 H
H29 0.4686 0.5273 0.5051 0.0583 Uiso calc C24 H
H30 0.5606 0.5982 0.5241 0.0664 Uiso calc C25 H
H31 0.6298 0.4532 0.6329 0.0701 Uiso calc C26 H
H32 0.6084 0.2319 0.7212 0.0624 Uiso calc C27 H

loop_
_atom_site_aniso_label
_atom_site_aniso_U_11
_atom_site_aniso_U_22
_atom_site_aniso_U_33
_atom_site_aniso_U_12
_atom_site_aniso_U_13
_atom_site_aniso_U_23
_atom_site_aniso_type_symbol
C1 0.027(1) 0.032(1) 0.033(1) 0.001(1) 0.0106(8) -0.001(1) C
N1 0.0323(9) 0.032(1) 0.0261(9) -0.0011(9) 0.0096(7) -0.0002(9) N
O1 0.0427(9) 0.040(1) 0.0365(8) -0.0050(9) 0.0132(7) 0.0096(8) O
C2 0.037(1) 0.045(2) 0.028(1) -0.005(1) 0.0072(9) -0.005(1) C
C3 0.046(1) 0.032(1) 0.037(1) -0.002(1) 0.011(1) -0.008(1) C
N2 0.042(1) 0.034(1) 0.033(1) -0.004(1) 0.0139(8) -0.0002(9) N
O2 0.072(1) 0.056(1) 0.0429(9) -0.014(1) 0.0291(7) 0.006(1) O
C4 0.074(2) 0.066(2) 0.048(1) -0.009(2) 0.036(1) -0.018(1) C
C5 0.055(2) 0.071(2) 0.042(2) -0.006(2) -0.008(2) -0.000(2) C
C6 0.072(2) 0.049(2) 0.065(2) 0.022(2) 0.018(2) 0.002(2) C
C7 0.077(2) 0.054(2) 0.061(2) -0.027(2) 0.016(2) -0.007(2) C
C8 0.037(1) 0.033(1) 0.026(1) -0.005(1) 0.0116(8) -0.001(1) C
C9 0.041(1) 0.034(1) 0.036(1) 0.003(1) 0.016(1) 0.001(1) C
C10 0.061(1) 0.042(2) 0.045(1) 0.003(1) 0.028(1) -0.009(1) C
C11 0.070(2) 0.047(2) 0.044(1) -0.011(2) 0.020(1) -0.017(1) C
C12 0.045(1) 0.063(2) 0.038(1) -0.013(1) 0.009(1) -0.009(1) C
C13 0.037(1) 0.052(2) 0.036(1) -0.001(1) 0.0138(9) -0.005(1) C
C14 0.044(1) 0.038(1) 0.049(1) 0.006(1) 0.022(1) 0.001(1) C
O3 0.0364(9) 0.067(1) 0.051(1) -0.001(1) 0.0150(7) -0.008(1) O
O4 0.051(1) 0.113(2) 0.078(1) 0.007(1) 0.0325(9) -0.033(1) O
C15 0.028(1) 0.036(1) 0.033(1) 0.002(1) 0.0082(9) 0.001(1) C
N3 0.033(1) 0.033(1) 0.0339(9) 0.003(1) 0.0102(8) -0.001(1) N
O5 0.0513(9) 0.049(1) 0.0482(9) 0.0043(9) 0.0253(7) -0.0099(9) O
C16 0.045(1) 0.036(1) 0.040(1) 0.004(1) 0.014(1) 0.004(1) C
C17 0.068(2) 0.041(1) 0.042(1) 0.014(1) 0.025(1) 0.010(1) C
N4 0.054(1) 0.037(1) 0.041(1) 0.010(1) 0.0211(9) 0.001(1) N
O6 0.106(1) 0.042(1) 0.073(1) 0.019(1) 0.0549(9) 0.001(1) O
C18 0.084(2) 0.043(2) 0.065(2) 0.020(2) 0.023(2) 0.008(2) C
C19 0.062(2) 0.070(2) 0.082(2) -0.025(2) 0.020(2) 0.003(2) C
C20 0.136(4) 0.067(2) 0.040(2) 0.013(3) -0.004(2) -0.007(2) C
C21 0.134(2) 0.078(3) 0.109(2) 0.029(2) 0.097(1) 0.030(2) C
C22 0.038(1) 0.031(1) 0.038(1) -0.002(1) 0.0153(9) -0.004(1) C
C23 0.039(1) 0.036(1) 0.036(1) -0.005(1) 0.0144(9) -0.004(1) C
C24 0.055(2) 0.035(1) 0.047(1) -0.004(1) 0.019(1) 0.003(1) C
C25 0.063(1) 0.039(2) 0.063(1) -0.013(1) 0.037(1) -0.006(1) C
C26 0.047(1) 0.046(2) 0.079(2) -0.008(1) 0.035(1) -0.009(2) C
C27 0.039(1) 0.046(2) 0.061(2) -0.001(1) 0.019(1) -0.001(2) C
C28 0.038(1) 0.038(1) 0.032(1) -0.001(1) 0.0106(9) 0.003(1) C
O7 0.042(1) 0.051(1) 0.083(1) -0.001(1) 0.003(1) 0.029(1) O
O8 0.0389(9) 0.038(1) 0.056(1) -0.0027(9) 0.0157(8) 0.0085(9) O

loop_
_atom_type_symbol
_atom_type_scat_dispersion_real
_atom_type_scat_dispersion_imag
_atom_type_scat_source
C 0.002 0.002 International_Tables_Vol_IV_Table_2.3.1
H 0.000 0.000 International_Tables_Vol_IV_Table_2.3.1
N 0.004 0.003 International_Tables_Vol_IV_Table_2.3.1
O 0.008 0.006 International_Tables_Vol_IV_Table_2.3.1

loop_
_geom_angle_atom_site_label_1
_geom_angle_atom_site_label_2
_geom_angle_atom_site_label_3
_geom_angle
N1 C1 N2 109.5(2)
N1 C1 C8 124.6(3)
N2 C1 C8 125.7(3)
C1 N1 O1 125.1(2)
C1 N1 C2 112.9(2)
O1 N1 C2 121.6(2)
N1 C2 C3 100.6(2)
N1 C2 C4 109.6(3)
N1 C2 C5 105.9(3)
C3 C2 C4 115.1(3)
C3 C2 C5 114.2(3)
C4 C2 C5 110.6(3)
C2 C3 N2 100.3(2)
C2 C3 C6 113.3(3)
C2 C3 C7 115.3(3)
N2 C3 C6 106.0(3)
N2 C3 C7 109.6(3)
C6 C3 C7 111.3(3)
C1 N2 C3 111.6(2)
C1 N2 O2 125.4(3)
C3 N2 O2 122.5(3)
C1 C8 C9 123.2(3)
C1 C8 C13 117.1(3)
C9 C8 C13 119.6(3)
C8 C9 C10 119.0(3)
C8 C9 C14 119.9(3)
C10 C9 C14 121.1(3)
C9 C10 C11 120.5(3)
C10 C11 C12 120.5(3)
C11 C12 C13 119.9(3)
C8 C13 C12 120.4(3)
C9 C14 O3 124.3(3)
C9 C14 O4 112.3(3)
O3 C14 O4 123.4(3)
N3 C15 N4 109.2(3)
N3 C15 C22 125.0(3)
N4 C15 C22 125.6(3)
C15 N3 O5 125.1(3)
C15 N3 C16 112.8(2)
O5 N3 C16 121.6(2)
N3 C16 C17 100.6(2)
N3 C16 C18 109.8(3)
N3 C16 C19 105.2(3)
C17 C16 C18 116.2(3)
C17 C16 C19 114.1(3)
C18 C16 C19 109.9(3)
C16 C17 N4 100.9(2)
C16 C17 C20 113.2(3)
C16 C17 C21 115.5(4)
N4 C17 C20 106.5(3)
N4 C17 C21 109.8(3)
C20 C17 C21 110.2(4)
C15 N4 C17 111.8(3)
C15 N4 O6 125.0(3)
C17 N4 O6 123.0(3)
C15 C22 C23 122.1(3)
C15 C22 C27 118.5(3)
C23 C22 C27 119.5(3)
C22 C23 C24 119.1(3)
C22 C23 C28 119.6(3)
C24 C23 C28 121.3(3)
C23 C24 C25 120.7(3)
C24 C25 C26 119.9(3)
C25 C26 C27 120.2(3)
C22 C27 C26 120.7(3)
C23 C28 O7 113.4(3)
C23 C28 O8 123.5(3)
O7 C28 O8 123.0(3)

loop_
_geom_bond_atom_site_label_1
_geom_bond_atom_site_label_2
_geom_bond_distance
C1 N1 1.317(4)
C1 N2 1.347(4)
C1 C8 1.472(4)
N1 O1 1.300(3)
N1 C2 1.499(4)
C2 C3 1.566(5)
C2 C4 1.516(5)
C2 C5 1.527(5)
C3 N2 1.505(4)
C3 C6 1.521(5)
C3 C7 1.508(5)
N2 O2 1.274(3)
C8 C9 1.399(4)
C8 C13 1.387(5)
C9 C10 1.391(5)
C9 C14 1.495(5)
C10 C11 1.373(6)
C11 C12 1.375(6)
C12 C13 1.380(5)
C14 O3 1.195(4)
C14 O4 1.325(4)
C15 N3 1.325(4)
C15 N4 1.346(4)
C15 C22 1.465(4)
N3 O5 1.299(3)
N3 C16 1.497(4)
C16 C17 1.555(5)
C16 C18 1.509(5)
C16 C19 1.524(6)
C17 N4 1.499(4)
C17 C20 1.522(6)
C17 C21 1.510(6)
N4 O6 1.276(4)
C22 C23 1.401(5)
C22 C27 1.385(5)
C23 C24 1.385(5)
C23 C28 1.488(4)
C24 C25 1.391(5)
C25 C26 1.365(6)
C26 C27 1.383(5)
C28 O7 1.319(4)
C28 O8 1.207(4)
